data_7703774
loop_
_publ_author_name
'Acharya, Joydev'
'Sarkar, Arup'
'Kumar, Pawan'
'Kumar, Vierandra'
'Flores Gonzalez, Jessica'
'Cador, Olivier'
'Pointillart, Fabrice'
'Rajaraman, Gopalan'
'Chandrasekhar, Vadapalli'

_publ_section_title
;
 Influence of ligand field on magnetic anisotropy in a family of
 pentacoordinate Co<sup>II</sup> complexes.
;
_journal_issue 15
_journal_name_full 'Dalton transactions (Cambridge, England : 2003)'
_journal_page_first 4785
_journal_page_last 4796
_journal_paper_doi 10.1039/d0dt00315h
_journal_volume 49
_journal_year 2020
_chemical_formula_moiety 'C22 H25 Cl2 N3 Zn'
_chemical_formula_sum 'C22 H25 Cl2 N3 Zn'
_chemical_formula_weight 467.72
_space_group_crystal_system triclinic
_space_group_IT_number 2
_space_group_name_Hall '-P 1'
_space_group_name_H-M_alt 'P -1'
_atom_sites_solution_hydrogens geom
_atom_sites_solution_primary dual
_audit_creation_date 2019-08-29
_audit_creation_method
;
Olex2 1.2
(compiled 2018.05.29 svn.r3508 for OlexSys, GUI svn.r5506)
;
_audit_update_record
;
2019-08-29 deposited with the CCDC.	2020-03-18 downloaded from the CCDC.
;
_cell_angle_alpha 98.325(5)
_cell_angle_beta 92.150(5)
_cell_angle_gamma 110.353(5)
_cell_formula_units_Z 2
_cell_length_a 8.3183(14)
_cell_length_b 10.3241(18)
_cell_length_c 13.067(2)
_cell_measurement_reflns_used 8434
_cell_measurement_temperature 100
_cell_measurement_theta_max 28.32
_cell_measurement_theta_min 2.43
_cell_volume 1036.4(3)
_computing_cell_refinement 'SAINT V8.38A (?, 2016)'
_computing_data_reduction 'SAINT V8.38A (?, 2016)'
_computing_molecular_graphics 'Olex2 (Dolomanov et al., 2009)'
_computing_publication_material 'Olex2 (Dolomanov et al., 2009)'
_computing_structure_refinement 'ShelXL (Sheldrick, 2015)'
_computing_structure_solution 'ShelXT (Sheldrick, 2015)'
_diffrn_ambient_temperature 100
_diffrn_measured_fraction_theta_full 0.997
_diffrn_measured_fraction_theta_max 0.991
_diffrn_measurement_device_type 'Bruker APEX-II CCD'
_diffrn_measurement_method '\f and \w scans'
_diffrn_radiation_type MoK\a
_diffrn_radiation_wavelength 0.71073
_diffrn_reflns_av_R_equivalents 0.0766
_diffrn_reflns_av_unetI/netI 0.0822
_diffrn_reflns_Laue_measured_fraction_full 0.997
_diffrn_reflns_Laue_measured_fraction_max 0.991
_diffrn_reflns_limit_h_max 11
_diffrn_reflns_limit_h_min -11
_diffrn_reflns_limit_k_max 13
_diffrn_reflns_limit_k_min -13
_diffrn_reflns_limit_l_max 17
_diffrn_reflns_limit_l_min -17
_diffrn_reflns_number 15060
_diffrn_reflns_point_group_measured_fraction_full 0.997
_diffrn_reflns_point_group_measured_fraction_max 0.991
_diffrn_reflns_theta_full 25.242
_diffrn_reflns_theta_max 28.384
_diffrn_reflns_theta_min 2.134
_diffrn_standards_number 0
_exptl_absorpt_coefficient_mu 1.456
_exptl_absorpt_correction_T_max 0.7457
_exptl_absorpt_correction_T_min 0.4636
_exptl_absorpt_correction_type psi-scan
_exptl_absorpt_process_details
;
SADABS-2016/2 (Bruker,2016/2) was used for absorption correction.
wR2(int) was 0.1499 before and 0.0980 after correction.
The Ratio of minimum to maximum transmission is 0.6217.
The \l/2 correction factor is Not present.
;
_exptl_crystal_colour colourless
_exptl_crystal_colour_primary colourless
_exptl_crystal_density_diffrn 1.499
_exptl_crystal_description block
_exptl_crystal_F_000 484
_exptl_crystal_size_max 0.02
_exptl_crystal_size_mid 0.02
_exptl_crystal_size_min 0.02
_refine_diff_density_max 1.353
_refine_diff_density_min -1.612
_refine_diff_density_rms 0.206
_refine_ls_extinction_method none
_refine_ls_goodness_of_fit_ref 1.041
_refine_ls_hydrogen_treatment constr
_refine_ls_matrix_type full
_refine_ls_number_parameters 250
_refine_ls_number_reflns 5151
_refine_ls_number_restraints 12
_refine_ls_restrained_S_all 1.040
_refine_ls_R_factor_all 0.0789
_refine_ls_R_factor_gt 0.0664
_refine_ls_shift/su_max 0.000
_refine_ls_shift/su_mean 0.000
_refine_ls_structure_factor_coef Fsqd
_refine_ls_weighting_details 'w=1/[\s^2^(Fo^2^)+(0.1275P)^2^+0.5552P] where P=(Fo^2^+2Fc^2^)/3'
_refine_ls_weighting_scheme calc
_refine_ls_wR_factor_gt 0.1808
_refine_ls_wR_factor_ref 0.1948
_reflns_Friedel_coverage 0.000
_reflns_number_gt 4319
_reflns_number_total 5151
_reflns_threshold_expression 'I > 2\s(I)'
_cod_data_source_file d0dt00315h2.cif
_cod_data_source_block ZnCl
_cod_depositor_comments 'Adding full bibliography for 7703772--7703776.cif.'
_cod_original_cell_volume 1036.3(3)
_cod_database_code 7703774
_shelx_shelxl_version_number 2018/3
_shelx_space_group_comment
;
The symmetry employed for this shelxl refinement is uniquely defined
by the following loop, which should always be used as a source of
symmetry information in preference to the above space-group names.
They are only intended as comments.
;
_shelx_estimated_absorpt_t_max 0.971
_shelx_estimated_absorpt_t_min 0.971
_olex2_refinement_description
;
1. Fixed Uiso
 At 1.2 times of:
  All C(H) groups, All C(H,H) groups
 At 1.5 times of:
  All C(H,H,H) groups
2. Uiso/Uaniso restraints and constraints
Uanis(N006) \\sim Ueq: with sigma of 0.005 and sigma for terminal atoms of 0.005
Uanis(N005) \\sim Ueq: with sigma of 0.005 and sigma for terminal atoms of 0.005
Uanis(C009) = Uanis(C00L)
3.a Secondary CH2 refined with riding coordinates:
 C00F(H00a,H00b), C00J(H00h,H00j), C00Q(H00s,H00t)
3.b Aromatic/amide H refined with riding coordinates:
 C008(H008), C00E(H00E), C00G(H00G), C00I(H00I), C00K(H00K), C00L(H00L),
 C00M(H00M), C00O(H00q), C00P(H00r), C00R(H00u)
3.c Idealised Me refined as rotating group:
 C00H(H00c,H00d,H00f), C00N(H00n,H00o,H00p), C00S(H00v,H00w,H00x)
;
_olex2_submission_special_instructions 'No special instructions were received'

loop_
_space_group_symop_operation_xyz
'x, y, z'
'-x, -y, -z'

loop_
_atom_site_label
_atom_site_type_symbol
_atom_site_fract_x
_atom_site_fract_y
_atom_site_fract_z
_atom_site_U_iso_or_equiv
_atom_site_adp_type
_atom_site_occupancy
_atom_site_site_symmetry_order
_atom_site_calc_flag
_atom_site_refinement_flags_posn
_atom_site_refinement_flags_adp
_atom_site_refinement_flags_occupancy
_atom_site_disorder_assembly
_atom_site_disorder_group
Zn01 Zn 0.26016(5) 0.07138(4) 0.26090(3) 0.01193(16) Uani 1 1 d . . . . .
Cl02 Cl 0.28350(11) -0.13947(9) 0.27949(7) 0.0146(2) Uani 1 1 d . . . . .
Cl03 Cl 0.00092(12) 0.05049(12) 0.18342(7) 0.0226(2) Uani 1 1 d . . . . .
N004 N 0.2314(4) 0.1477(3) 0.4136(2) 0.0127(6) Uani 1 1 d . . . . .
N005 N 0.4201(4) 0.1307(3) 0.1459(2) 0.0121(6) Uani 1 1 d . U . . .
N006 N 0.5543(4) 0.2210(3) 0.3507(2) 0.0098(6) Uani 1 1 d . U . . .
C007 C 0.6893(5) 0.4533(4) 0.2917(3) 0.0104(7) Uani 1 1 d . . . . .
C008 C 0.9157(5) 0.5593(4) 0.1855(3) 0.0144(7) Uani 1 1 d . . . . .
H008 H 1.033184 0.586359 0.171899 0.017 Uiso 1 1 calc R . . . .
C009 C 0.5913(5) 0.1683(4) 0.1669(3) 0.0125(5) Uani 1 1 d . . . . .
C00A C 0.3608(5) 0.1675(4) 0.4867(3) 0.0124(7) Uani 1 1 d . . . . .
C00B C 0.8647(5) 0.4970(4) 0.2729(3) 0.0132(7) Uani 1 1 d . . . . .
C00C C 0.8001(5) 0.5825(4) 0.1185(3) 0.0144(7) Uani 1 1 d . . . . .
C00D C 0.5735(5) 0.4833(4) 0.2269(3) 0.0131(7) Uani 1 1 d . . . . .
C00E C 0.3421(5) 0.1939(4) 0.5913(3) 0.0141(7) Uani 1 1 d . . . . .
H00E H 0.434270 0.207316 0.641658 0.017 Uiso 1 1 calc R . . . .
C00F C 0.6278(5) 0.3767(4) 0.3811(3) 0.0136(7) Uani 1 1 d . . . . .
H00A H 0.725725 0.401835 0.434768 0.016 Uiso 1 1 calc R . . . .
H00B H 0.538961 0.408983 0.412579 0.016 Uiso 1 1 calc R . . . .
C00G C 0.6294(5) 0.5467(4) 0.1410(3) 0.0148(7) Uani 1 1 d . . . . .
H00G H 0.549602 0.565773 0.097107 0.018 Uiso 1 1 calc R . . . .
C00H C 0.3867(5) 0.4515(4) 0.2498(3) 0.0181(8) Uani 1 1 d . . . . .
H00C H 0.326021 0.349744 0.238769 0.027 Uiso 1 1 calc GR . . . .
H00D H 0.331085 0.492966 0.203213 0.027 Uiso 1 1 calc GR . . . .
H00F H 0.382872 0.491179 0.322058 0.027 Uiso 1 1 calc GR . . . .
C00I C 0.3578(5) 0.1262(4) 0.0477(3) 0.0151(7) Uani 1 1 d . . . . .
H00I H 0.236991 0.099222 0.032279 0.018 Uiso 1 1 calc R . . . .
C00J C 0.6515(5) 0.1641(4) 0.2768(3) 0.0127(7) Uani 1 1 d . . . . .
H00H H 0.633905 0.066286 0.284591 0.015 Uiso 1 1 calc R . . . .
H00J H 0.776001 0.220129 0.291527 0.015 Uiso 1 1 calc R . . . .
C00K C 0.0823(5) 0.1559(4) 0.4439(3) 0.0159(7) Uani 1 1 d . . . . .
H00K H -0.008576 0.141869 0.392351 0.019 Uiso 1 1 calc R . . . .
C00L C 0.7048(5) 0.2025(4) 0.0916(3) 0.0125(5) Uani 1 1 d . . . . .
H00L H 0.825111 0.227815 0.108304 0.015 Uiso 1 1 calc R . . . .
C00M C 0.1860(5) 0.2007(4) 0.6220(3) 0.0187(8) Uani 1 1 d . . . . .
H00M H 0.169754 0.216404 0.693708 0.022 Uiso 1 1 calc R . . . .
C00N C 0.8611(6) 0.6517(4) 0.0254(3) 0.0214(8) Uani 1 1 d . . . . .
H00N H 0.933742 0.750027 0.049077 0.032 Uiso 1 1 calc GR . . . .
H00O H 0.761230 0.646652 -0.019421 0.032 Uiso 1 1 calc GR . . . .
H00P H 0.927700 0.603063 -0.013706 0.032 Uiso 1 1 calc GR . . . .
C00O C 0.0562(5) 0.1843(4) 0.5478(3) 0.0182(8) Uani 1 1 d . . . . .
H00Q H -0.049354 0.192258 0.567160 0.022 Uiso 1 1 calc R . . . .
C00P C 0.6402(5) 0.1992(4) -0.0083(3) 0.0167(8) Uani 1 1 d . . . . .
H00R H 0.715542 0.223763 -0.060966 0.020 Uiso 1 1 calc R . . . .
C00Q C 0.5256(5) 0.1582(4) 0.4452(3) 0.0120(7) Uani 1 1 d . . . . .
H00S H 0.624283 0.208448 0.498235 0.014 Uiso 1 1 calc R . . . .
H00T H 0.515858 0.058891 0.429412 0.014 Uiso 1 1 calc R . . . .
C00R C 0.4633(6) 0.1594(4) -0.0302(3) 0.0184(8) Uani 1 1 d . . . . .
H00U H 0.415825 0.155246 -0.098452 0.022 Uiso 1 1 calc R . . . .
C00S C 1.0034(5) 0.4822(5) 0.3421(3) 0.0251(9) Uani 1 1 d . . . . .
H00V H 0.971389 0.485405 0.413562 0.038 Uiso 1 1 calc GR . . . .
H00W H 1.112240 0.559170 0.339705 0.038 Uiso 1 1 calc GR . . . .
H00X H 1.017048 0.392544 0.318126 0.038 Uiso 1 1 calc GR . . . .

loop_
_atom_site_aniso_label
_atom_site_aniso_U_11
_atom_site_aniso_U_22
_atom_site_aniso_U_33
_atom_site_aniso_U_23
_atom_site_aniso_U_13
_atom_site_aniso_U_12
Zn01 0.0147(2) 0.0160(3) 0.0122(2) 0.00767(17) 0.00571(16) 0.01184(18)
Cl02 0.0186(4) 0.0143(4) 0.0162(4) 0.0078(3) 0.0067(3) 0.0101(3)
Cl03 0.0191(5) 0.0370(6) 0.0202(5) 0.0085(4) 0.0028(4) 0.0192(4)
N004 0.0139(15) 0.0139(15) 0.0151(14) 0.0097(12) 0.0057(12) 0.0076(12)
N005 0.0192(15) 0.0113(13) 0.0130(13) 0.0055(11) 0.0042(12) 0.0126(12)
N006 0.0135(13) 0.0093(13) 0.0115(13) 0.0072(11) 0.0045(11) 0.0076(11)
C007 0.0148(16) 0.0079(15) 0.0137(15) 0.0045(13) 0.0070(13) 0.0090(13)
C008 0.0146(17) 0.0131(16) 0.0176(17) 0.0033(14) 0.0056(14) 0.0067(14)
C009 0.0202(13) 0.0096(11) 0.0134(11) 0.0049(9) 0.0061(10) 0.0106(10)
C00A 0.0163(17) 0.0101(16) 0.0157(16) 0.0090(13) 0.0094(14) 0.0073(14)
C00B 0.0163(17) 0.0113(16) 0.0168(17) 0.0043(14) 0.0040(14) 0.0100(14)
C00C 0.0222(19) 0.0097(16) 0.0151(17) 0.0058(13) 0.0072(14) 0.0082(14)
C00D 0.0148(17) 0.0092(16) 0.0199(17) 0.0038(14) 0.0043(14) 0.0090(14)
C00E 0.0199(18) 0.0119(16) 0.0143(16) 0.0065(14) 0.0070(14) 0.0085(14)
C00F 0.0187(18) 0.0108(16) 0.0141(16) 0.0029(13) 0.0058(14) 0.0080(14)
C00G 0.0207(18) 0.0133(17) 0.0164(17) 0.0074(14) 0.0014(14) 0.0116(15)
C00H 0.0158(18) 0.0206(19) 0.0243(19) 0.0083(16) 0.0081(15) 0.0121(15)
C00I 0.0230(19) 0.0111(16) 0.0157(17) 0.0049(14) 0.0012(15) 0.0106(15)
C00J 0.0153(17) 0.0158(17) 0.0149(16) 0.0076(14) 0.0060(14) 0.0130(14)
C00K 0.0165(18) 0.0190(18) 0.0191(18) 0.0066(15) 0.0075(15) 0.0130(15)
C00L 0.0202(13) 0.0096(11) 0.0134(11) 0.0049(9) 0.0061(10) 0.0106(10)
C00M 0.029(2) 0.0124(17) 0.0165(17) 0.0047(14) 0.0132(16) 0.0079(16)
C00N 0.031(2) 0.020(2) 0.0205(19) 0.0122(16) 0.0116(17) 0.0141(18)
C00O 0.0212(19) 0.0146(18) 0.025(2) 0.0071(15) 0.0147(16) 0.0116(15)
C00P 0.029(2) 0.0126(17) 0.0156(17) 0.0069(14) 0.0119(15) 0.0135(16)
C00Q 0.0184(17) 0.0156(17) 0.0095(15) 0.0057(13) 0.0042(13) 0.0134(15)
C00R 0.033(2) 0.0140(18) 0.0155(17) 0.0076(14) 0.0063(16) 0.0145(17)
C00S 0.0164(19) 0.037(3) 0.027(2) 0.0146(19) 0.0059(17) 0.0125(18)

loop_
_atom_type_symbol
_atom_type_description
_atom_type_scat_dispersion_real
_atom_type_scat_dispersion_imag
_atom_type_scat_source
C C 0.0033 0.0016 'International Tables Vol C Tables 4.2.6.8 and 6.1.1.4'
H H 0.0000 0.0000 'International Tables Vol C Tables 4.2.6.8 and 6.1.1.4'
Cl Cl 0.1484 0.1585 'International Tables Vol C Tables 4.2.6.8 and 6.1.1.4'
N N 0.0061 0.0033 'International Tables Vol C Tables 4.2.6.8 and 6.1.1.4'
Zn Zn 0.2839 1.4301 'International Tables Vol C Tables 4.2.6.8 and 6.1.1.4'

loop_
_geom_angle_atom_site_label_1
_geom_angle_atom_site_label_2
_geom_angle_atom_site_label_3
_geom_angle
_geom_angle_site_symmetry_1
_geom_angle_site_symmetry_3
_geom_angle_publ_flag
Cl02 Zn01 N006 95.63(7) . . ?
Cl03 Zn01 Cl02 113.67(4) . . ?
Cl03 Zn01 N006 150.60(7) . . ?
N004 Zn01 Cl02 101.08(8) . . ?
N004 Zn01 Cl03 99.32(9) . . ?
N004 Zn01 N006 71.47(11) . . ?
N005 Zn01 Cl02 101.82(8) . . ?
N005 Zn01 Cl03 101.67(9) . . ?
N005 Zn01 N004 139.26(12) . . ?
N005 Zn01 N006 73.12(11) . . ?
C00A N004 Zn01 117.2(2) . . ?
C00K N004 Zn01 122.9(3) . . ?
C00K N004 C00A 119.0(3) . . ?
C009 N005 Zn01 119.4(2) . . ?
C009 N005 C00I 118.5(3) . . ?
C00I N005 Zn01 122.0(3) . . ?
C00F N006 Zn01 128.0(2) . . ?
C00J N006 Zn01 95.8(2) . . ?
C00J N006 C00F 114.0(3) . . ?
C00Q N006 Zn01 94.3(2) . . ?
C00Q N006 C00F 108.7(3) . . ?
C00Q N006 C00J 114.8(3) . . ?
C00B C007 C00F 120.4(3) . . ?
C00D C007 C00B 119.0(3) . . ?
C00D C007 C00F 120.5(3) . . ?
C00B C008 H008 119.1 . . ?
C00C C008 H008 119.1 . . ?
C00C C008 C00B 121.9(3) . . ?
N005 C009 C00J 115.7(3) . . ?
N005 C009 C00L 122.2(3) . . ?
C00L C009 C00J 122.1(3) . . ?
N004 C00A C00E 121.5(3) . . ?
N004 C00A C00Q 115.3(3) . . ?
C00E C00A C00Q 123.2(3) . . ?
C007 C00B C00S 124.0(3) . . ?
C008 C00B C007 119.1(3) . . ?
C008 C00B C00S 116.9(3) . . ?
C008 C00C C00G 118.6(3) . . ?
C008 C00C C00N 120.2(4) . . ?
C00G C00C C00N 121.1(4) . . ?
C007 C00D C00H 121.3(3) . . ?
C00G C00D C007 120.1(3) . . ?
C00G C00D C00H 118.6(3) . . ?
C00A C00E H00E 120.4 . . ?
C00A C00E C00M 119.1(4) . . ?
C00M C00E H00E 120.4 . . ?
N006 C00F C007 113.8(3) . . ?
N006 C00F H00A 108.8 . . ?
N006 C00F H00B 108.8 . . ?
C007 C00F H00A 108.8 . . ?
C007 C00F H00B 108.8 . . ?
H00A C00F H00B 107.7 . . ?
C00C C00G C00D 121.0(3) . . ?
C00C C00G H00G 119.5 . . ?
C00D C00G H00G 119.5 . . ?
C00D C00H H00C 109.5 . . ?
C00D C00H H00D 109.5 . . ?
C00D C00H H00F 109.5 . . ?
H00C C00H H00D 109.5 . . ?
H00C C00H H00F 109.5 . . ?
H00D C00H H00F 109.5 . . ?
N005 C00I H00I 118.9 . . ?
N005 C00I C00R 122.3(4) . . ?
C00R C00I H00I 118.9 . . ?
N006 C00J C009 109.8(3) . . ?
N006 C00J H00H 109.7 . . ?
N006 C00J H00J 109.7 . . ?
C009 C00J H00H 109.7 . . ?
C009 C00J H00J 109.7 . . ?
H00H C00J H00J 108.2 . . ?
N004 C00K H00K 118.8 . . ?
N004 C00K C00O 122.3(4) . . ?
C00O C00K H00K 118.8 . . ?
C009 C00L H00L 120.5 . . ?
C00P C00L C009 119.0(4) . . ?
C00P C00L H00L 120.5 . . ?
C00E C00M H00M 120.3 . . ?
C00O C00M C00E 119.4(3) . . ?
C00O C00M H00M 120.3 . . ?
C00C C00N H00N 109.5 . . ?
C00C C00N H00O 109.5 . . ?
C00C C00N H00P 109.5 . . ?
H00N C00N H00O 109.5 . . ?
H00N C00N H00P 109.5 . . ?
H00O C00N H00P 109.5 . . ?
C00K C00O H00Q 120.7 . . ?
C00M C00O C00K 118.7(3) . . ?
C00M C00O H00Q 120.7 . . ?
C00L C00P H00R 120.6 . . ?
C00L C00P C00R 118.8(3) . . ?
C00R C00P H00R 120.6 . . ?
N006 C00Q C00A 109.2(3) . . ?
N006 C00Q H00S 109.8 . . ?
N006 C00Q H00T 109.8 . . ?
C00A C00Q H00S 109.8 . . ?
C00A C00Q H00T 109.8 . . ?
H00S C00Q H00T 108.3 . . ?
C00I C00R C00P 119.3(4) . . ?
C00I C00R H00U 120.4 . . ?
C00P C00R H00U 120.4 . . ?
C00B C00S H00V 109.5 . . ?
C00B C00S H00W 109.5 . . ?
C00B C00S H00X 109.5 . . ?
H00V C00S H00W 109.5 . . ?
H00V C00S H00X 109.5 . . ?
H00W C00S H00X 109.5 . . ?

loop_
_geom_bond_atom_site_label_1
_geom_bond_atom_site_label_2
_geom_bond_distance
_geom_bond_site_symmetry_2
_geom_bond_publ_flag
Zn01 Cl02 2.2977(10) . ?
Zn01 Cl03 2.2740(10) . ?
Zn01 N004 2.091(3) . ?
Zn01 N005 2.063(3) . ?
Zn01 N006 2.526(3) . ?
N004 C00A 1.351(5) . ?
N004 C00K 1.342(5) . ?
N005 C009 1.345(5) . ?
N005 C00I 1.353(5) . ?
N006 C00F 1.493(4) . ?
N006 C00J 1.468(4) . ?
N006 C00Q 1.465(4) . ?
C007 C00B 1.413(5) . ?
C007 C00D 1.400(5) . ?
C007 C00F 1.511(5) . ?
C008 H008 0.9500 . ?
C008 C00B 1.398(5) . ?
C008 C00C 1.381(5) . ?
C009 C00J 1.515(5) . ?
C009 C00L 1.387(5) . ?
C00A C00E 1.380(5) . ?
C00A C00Q 1.522(5) . ?
C00B C00S 1.502(5) . ?
C00C C00G 1.392(5) . ?
C00C C00N 1.514(5) . ?
C00D C00G 1.395(5) . ?
C00D C00H 1.523(5) . ?
C00E H00E 0.9500 . ?
C00E C00M 1.395(5) . ?
C00F H00A 0.9900 . ?
C00F H00B 0.9900 . ?
C00G H00G 0.9500 . ?
C00H H00C 0.9800 . ?
C00H H00D 0.9800 . ?
C00H H00F 0.9800 . ?
C00I H00I 0.9500 . ?
C00I C00R 1.373(5) . ?
C00J H00H 0.9900 . ?
C00J H00J 0.9900 . ?
C00K H00K 0.9500 . ?
C00K C00O 1.389(5) . ?
C00L H00L 0.9500 . ?
C00L C00P 1.384(5) . ?
C00M H00M 0.9500 . ?
C00M C00O 1.372(6) . ?
C00N H00N 0.9800 . ?
C00N H00O 0.9800 . ?
C00N H00P 0.9800 . ?
C00O H00Q 0.9500 . ?
C00P H00R 0.9500 . ?
C00P C00R 1.390(6) . ?
C00Q H00S 0.9900 . ?
C00Q H00T 0.9900 . ?
C00R H00U 0.9500 . ?
C00S H00V 0.9800 . ?
C00S H00W 0.9800 . ?
C00S H00X 0.9800 . ?
